data_2017576
loop_
_publ_author_name
'Gainsford, Graeme J.'
'Furneaux, Richard H.'
'Tyler, Peter C.'
'Sauve, Anthony'
'Shramm, Vern L.'

_publ_section_title
;A synchrotron radiation study of the one-dimensional complex of sodium with
 (1<i>S</i>)-<i>N</i>-carboxylato-1-(9-deazaadenin-9-yl)-1,4-dideoxy-1,4-imino-<small>D</small>-ribitol,
 a member of the 'immucillin' family
;
_journal_coeditor_code SK3359
_journal_issue 3
_journal_name_full 'Acta Crystallographica Section C'
_journal_page_first m65
_journal_page_last m68
_journal_paper_doi 10.1107/S0108270110002738
_journal_volume 66
_journal_year 2010
_chemical_formula_iupac '[Na2 (C12 H13 N4 O6)2 (H2 O)7], 4H2 O'
_chemical_formula_moiety '2(Na +), 2(C12 H13 O6 N4 -), 11(H2 O)'
_chemical_formula_sum 'C12 H24 N4 Na O11.5'
_chemical_formula_weight 431.34
_chemical_name_systematic
'carboxylato-1-(9-deazaadenin-9-yl)-1,4-dideoxy-1,4-imino-D-ribitol][triaquadisodium(I)][\m-(1<i>S</i>)-<i>N</i>-carboxylato-1-(9-deazaadenin-9-yl)-1,4-dideoxy-1,4-imino-D-ribitol]] tetrahydrate]'
_space_group_IT_number 1
_symmetry_cell_setting triclinic
_symmetry_space_group_name_Hall 'P 1'
_symmetry_space_group_name_H-M 'P 1'
_atom_sites_solution_hydrogens geom
_atom_sites_solution_primary direct
_atom_sites_solution_secondary difmap
_audit_creation_method SHELXL-97
_cell_angle_alpha 98.24(3)
_cell_angle_beta 91.07(3)
_cell_angle_gamma 98.49(3)
_cell_formula_units_Z 2
_cell_length_a 7.6620(15)
_cell_length_b 10.488(2)
_cell_length_c 11.606(2)
_cell_measurement_reflns_used 185
_cell_measurement_temperature 100(2)
_cell_measurement_theta_max 26.5
_cell_measurement_theta_min 3.8
_cell_volume 912.1(3)
_computing_cell_refinement 'DENZO, (Otwinowski & Minor, 1997)'
_computing_data_collection 'DENZO, (Otwinowski & Minor, 1997)'
_computing_data_reduction 'DENZO & SCALEPACK, (Otwinowski & Minor, 1997)'
_computing_molecular_graphics
;
ORTEP in Wingx (Farrugia, 1997); PLATON (Spek, 2009)
;
_computing_publication_material
;
SHELXL-97 (Sheldrick, 2008); PLATON (Spek, 2009)
Mercury (Bruno <i>et al.</i>,  2002)
;
_computing_structure_refinement 'SHELXL-97 (Sheldrick, 2008)'
_computing_structure_solution 'SHELXS-97 (Sheldrick, 2008)'
_diffrn_ambient_temperature 100(2)
_diffrn_detector_area_resol_mean 4000
_diffrn_measured_fraction_theta_full 0.919
_diffrn_measured_fraction_theta_max 0.919
_diffrn_measurement_device_type 'MAR CCD detector'
_diffrn_measurement_method '\f scan'
_diffrn_radiation_monochromator Si111
_diffrn_radiation_type synchrotron
_diffrn_radiation_wavelength 0.98000
_diffrn_reflns_av_R_equivalents 0.034
_diffrn_reflns_av_sigmaI/netI 0.0537
_diffrn_reflns_limit_h_max 6
_diffrn_reflns_limit_h_min -6
_diffrn_reflns_limit_k_max 9
_diffrn_reflns_limit_k_min -9
_diffrn_reflns_limit_l_max 9
_diffrn_reflns_limit_l_min -9
_diffrn_reflns_number 2357
_diffrn_reflns_theta_full 25.49
_diffrn_reflns_theta_max 25.49
_diffrn_reflns_theta_min 2.45
_diffrn_standards_decay_% 0
_diffrn_standards_number 0
_exptl_absorpt_coefficient_mu 0.158
_exptl_absorpt_correction_type none
_exptl_crystal_colour colourless
_exptl_crystal_density_diffrn 1.571
_exptl_crystal_density_method 'not measured'
_exptl_crystal_description plate
_exptl_crystal_F_000 454
_exptl_crystal_size_max 0.075
_exptl_crystal_size_mid 0.063
_exptl_crystal_size_min 0.005
_refine_diff_density_max 0.222
_refine_diff_density_min -0.214
_refine_ls_abs_structure_details 'Flack (1983), 1161 Friedel pairs'
_refine_ls_abs_structure_Flack 0.0(3)
_refine_ls_extinction_method none
_refine_ls_goodness_of_fit_ref 1.072
_refine_ls_hydrogen_treatment mixed
_refine_ls_matrix_type full
_refine_ls_number_parameters 360
_refine_ls_number_reflns 2357
_refine_ls_number_restraints 27
_refine_ls_restrained_S_all 1.067
_refine_ls_R_factor_all 0.0356
_refine_ls_R_factor_gt 0.0353
_refine_ls_shift/su_max 0.001
_refine_ls_shift/su_mean 0.000
_refine_ls_structure_factor_coef Fsqd
_refine_ls_weighting_details 'calc w=1/[\s^2^(Fo^2^)+(0.0364P)^2^+1.0082P] where P=(Fo^2^+2Fc^2^)/3'
_refine_ls_weighting_scheme calc
_refine_ls_wR_factor_gt 0.0914
_refine_ls_wR_factor_ref 0.0919
_reflns_number_gt 2330
_reflns_number_total 2357
_reflns_threshold_expression >2sigma(I)
_cod_data_source_file sk3359.cif
_cod_data_source_block I
_cod_depositor_comments
;
The following automatic conversions were performed:
'_geom_hbond_publ_flag' value 'Y' changed to 'y' according to
'/home/saulius/struct/CIF-dictionaries/cif_core.dic' dictionary named
'cif_core.dic' version 2.4.1 from 2010-06-29 (30 times).

Automatic conversion script
Id: cif_fix_enum 1527 2010-12-29 10:47:43Z saulius 

The following automatic conversions were performed:

'_geom_hbond_publ_flag' value 'Y' changed to 'y' according to
/home/saulius/struct/CIF-dictionaries/cif_core.dic dictionary named
'cif_core.dic' version 2.4.1 from 2010-06-29 (30 times).

Automatic conversion script
Id: cif_fix_values 1715 2011-07-08 13:25:40Z adriana 
;
_cod_database_code 2017576
_cod_database_fobs_code 2017576

loop_
_symmetry_equiv_pos_as_xyz
'x, y, z'

loop_
_atom_site_type_symbol
_atom_site_label
_atom_site_fract_x
_atom_site_fract_y
_atom_site_fract_z
_atom_site_U_iso_or_equiv
_atom_site_adp_type
_atom_site_calc_flag
_atom_site_refinement_flags
_atom_site_occupancy
_atom_site_disorder_assembly
_atom_site_disorder_group
Na Na1 0.9839(3) 1.3128(2) 0.4851(2) 0.0262(6) Uani d . 1 . .
Na Na2 0.6910(3) 1.23034(19) 0.7169(2) 0.0273(6) Uani d . 1 . .
O O1W 0.4963(5) 1.2928(4) 0.8598(4) 0.0330(12) Uani d D 1 . .
H H1W1 0.474(9) 1.365(4) 0.887(6) 0.049 Uiso d D 1 . .
H H1W2 0.405(6) 1.250(6) 0.863(7) 0.049 Uiso d D 1 . .
O O2W 0.7781(5) 1.4180(4) 0.6201(4) 0.0290(11) Uani d D 1 . .
H H2W1 0.710(8) 1.432(5) 0.568(4) 0.044 Uiso d D 1 . .
H H2W2 0.781(8) 1.481(5) 0.673(4) 0.044 Uiso d D 1 . .
O O3W 0.9204(5) 1.3167(4) 0.8678(4) 0.0264(11) Uani d D 1 . .
H H3W1 0.982(7) 1.386(4) 0.883(6) 0.040 Uiso d D 1 . .
H H3W2 0.854(8) 1.299(6) 0.922(4) 0.040 Uiso d D 1 . .
O O4W 0.4326(5) 1.1534(4) 0.5740(4) 0.0289(11) Uani d D 1 . .
H H4W1 0.457(8) 1.160(5) 0.504(3) 0.043 Uiso d D 1 . .
H H4W2 0.369(7) 1.083(4) 0.571(5) 0.043 Uiso d D 1 . .
O O5W 1.2008(5) 1.3340(4) 0.6402(4) 0.0291(12) Uani d D 1 . .
H H5W1 1.286(7) 1.303(6) 0.607(5) 0.044 Uiso d D 1 . .
H H5W2 1.159(9) 1.304(6) 0.695(4) 0.044 Uiso d D 1 . .
O O6W 0.4746(6) 1.1225(4) 0.3375(4) 0.0315(11) Uani d D 1 . .
H H6W1 0.473(9) 1.055(5) 0.290(5) 0.047 Uiso d D 1 . .
H H6W2 0.557(7) 1.176(5) 0.322(6) 0.047 Uiso d D 1 . .
O O7W 0.7809(5) 0.2924(4) 0.0848(4) 0.0261(11) Uani d D 1 . .
H H7W1 0.734(8) 0.221(4) 0.055(6) 0.039 Uiso d D 1 . .
H H7W2 0.699(6) 0.332(6) 0.108(6) 0.039 Uiso d D 1 . .
O O8W 1.1404(5) 1.2039(4) 0.3334(4) 0.0256(11) Uani d D 1 . .
H H8W1 1.137(7) 1.256(5) 0.285(5) 0.038 Uiso d D 1 . .
H H8W2 1.239(5) 1.185(5) 0.335(5) 0.038 Uiso d D 1 . .
O O9W 0.7699(5) 1.3102(4) 0.3328(4) 0.0286(11) Uani d D 1 . .
H H9W1 0.686(6) 1.348(6) 0.359(5) 0.043 Uiso d D 1 . .
H H9W2 0.786(8) 1.329(6) 0.266(3) 0.043 Uiso d D 1 . .
O O10W 0.5397(5) 0.4641(3) 0.4447(3) 0.0280(11) Uani d . 1 . .
O O11W 0.1833(5) 0.3381(4) 0.1420(4) 0.0279(11) Uani d D 1 . .
H H11A 0.131(8) 0.279(5) 0.094(5) 0.042 Uiso d D 1 . .
H H11B 0.124(8) 0.399(5) 0.156(6) 0.042 Uiso d D 1 . .
N N1' 0.8358(6) 0.6307(4) 0.0682(4) 0.0213(12) Uiso d . 1 . .
C C1' 0.7459(7) 0.6338(6) 0.1812(5) 0.0227(15) Uiso d . 1 . .
H H1' 0.7942 0.5716 0.2265 0.027 Uiso calc R 1 . .
C C2' 0.5563(8) 0.5816(5) 0.1489(5) 0.0198(15) Uiso d . 1 . .
H H2' 0.4754 0.6226 0.2045 0.024 Uiso calc R 1 . .
O O2' 0.5336(5) 0.4434(3) 0.1453(4) 0.0231(10) Uiso d . 1 . .
H H2'O 0.4261 0.4127 0.1337 0.028 Uiso calc R 1 . .
C C3' 0.5332(7) 0.6162(5) 0.0276(5) 0.0190(15) Uiso d . 1 . .
H H3' 0.5123 0.7088 0.0334 0.023 Uiso calc R 1 . .
O O3' 0.3980(5) 0.5334(3) -0.0465(3) 0.0209(10) Uiso d . 1 . .
H H3'O 0.3006 0.5596 -0.0344 0.025 Uiso calc R 1 . .
C C4' 0.7074(7) 0.6011(5) -0.0323(5) 0.0176(15) Uiso d . 1 . .
H H4' 0.7034 0.5078 -0.0673 0.021 Uiso calc R 1 . .
C C5' 0.7362(7) 0.6847(5) -0.1277(5) 0.0214(15) Uiso d . 1 . .
H H5'A 0.6217 0.6812 -0.1700 0.026 Uiso calc R 1 . .
H H5'B 0.7745 0.7761 -0.0913 0.026 Uiso calc R 1 . .
O O5' 0.8628(5) 0.6490(4) -0.2104(4) 0.0250(10) Uiso d . 1 . .
H H5'O 0.9509 0.6310 -0.1753 0.030 Uiso calc R 1 . .
C C7' 1.0041(8) 0.6007(5) 0.0601(6) 0.0212(15) Uiso d . 1 . .
O O7'A 1.0922(5) 0.5926(3) 0.1502(3) 0.0212(10) Uiso d . 1 . .
O O7'B 1.0623(5) 0.5786(3) -0.0429(4) 0.0211(10) Uiso d . 1 . .
N N1 0.7170(5) 0.9150(4) 0.5883(4) 0.0209(13) Uiso d . 1 . .
H H1N 0.7040 0.9468 0.6615 0.025 Uiso calc R 1 . .
C C2 0.6629(7) 0.7864(5) 0.5547(6) 0.0242(16) Uiso d . 1 . .
H H2 0.6148 0.7366 0.6119 0.029 Uiso calc R 1 . .
N N3 0.6719(6) 0.7249(4) 0.4478(4) 0.0231(13) Uiso d . 1 . .
C C4 0.7457(7) 0.8033(5) 0.3708(5) 0.0198(15) Uiso d . 1 . .
C C5 0.8032(7) 0.9355(5) 0.4015(6) 0.0199(15) Uiso d . 1 . .
C C6 0.7918(7) 1.0008(5) 0.5156(5) 0.0207(15) Uiso d . 1 . .
O O6 0.8372(5) 1.1186(4) 0.5543(3) 0.0245(10) Uiso d . 1 . .
N N7 0.8716(6) 0.9840(4) 0.3065(4) 0.0190(12) Uiso d . 1 . .
H H7N 0.9166 1.0657 0.3038 0.023 Uiso calc R 1 . .
C C8 0.8579(7) 0.8830(5) 0.2156(6) 0.0212(15) Uiso d . 1 . .
H H8 0.8953 0.8901 0.1388 0.025 Uiso calc R 1 . .
C C9 0.7809(7) 0.7694(5) 0.2535(5) 0.0211(15) Uiso d . 1 . .
C C11' 0.3086(7) 0.9684(5) 0.7875(5) 0.0227(16) Uiso d . 1 . .
H H11' 0.3760 1.0289 0.7392 0.027 Uiso calc R 1 . .
N N11' 0.4092(5) 0.9768(4) 0.8984(4) 0.0165(12) Uiso d . 1 . .
C C12' 0.1380(8) 1.0204(6) 0.8215(6) 0.0218(15) Uiso d . 1 . .
H H12' 0.0357 0.9738 0.7697 0.026 Uiso calc R 1 . .
O O12' 0.1631(5) 1.1565(3) 0.8168(3) 0.0229(10) Uiso d . 1 . .
H H2O' 0.0782 1.1890 0.8474 0.027 Uiso calc R 1 . .
C C13' 0.1162(7) 0.9941(5) 0.9456(5) 0.0211(15) Uiso d . 1 . .
H H13' 0.0555 0.9026 0.9441 0.025 Uiso calc R 1 . .
O O13' 0.0200(5) 1.0800(3) 1.0168(3) 0.0219(10) Uiso d . 1 . .
H H3O' -0.0886 1.0517 1.0080 0.026 Uiso calc R 1 . .
C C14' 0.3006(7) 1.0062(5) 1.0009(5) 0.0192(15) Uiso d . 1 . .
H H14' 0.3397 1.0976 1.0401 0.023 Uiso calc R 1 . .
C C15' 0.3003(7) 0.9131(5) 1.0885(5) 0.0211(15) Uiso d . 1 . .
H H5A' 0.2039 0.9268 1.1424 0.025 Uiso calc R 1 . .
H H5B' 0.2731 0.8230 1.0466 0.025 Uiso calc R 1 . .
C C17' 0.5883(7) 1.0141(5) 0.9013(5) 0.0193(15) Uiso d . 1 . .
O O7A' 0.6680(5) 1.0309(3) 1.0035(3) 0.0241(10) Uiso d . 1 . .
O O7B' 0.6689(5) 1.0272(3) 0.8106(3) 0.0209(10) Uiso d . 1 . .
O O15' 0.4637(5) 0.9248(4) 1.1570(4) 0.0278(10) Uiso d . 1 . .
H H5O' 0.5472 0.9617 1.1221 0.033 Uiso calc R 1 . .
N N11 0.1676(6) 0.6995(4) 0.3774(4) 0.0237(13) Uiso d . 1 . .
H H11N 0.1414 0.6694 0.3035 0.028 Uiso calc R 1 . .
C C12 0.1920(7) 0.8325(5) 0.4112(6) 0.0236(16) Uiso d . 1 . .
H H12 0.1825 0.8864 0.3529 0.028 Uiso calc R 1 . .
N N13 0.2276(6) 0.8893(4) 0.5194(4) 0.0212(12) Uiso d . 1 . .
C C14 0.2396(7) 0.8053(5) 0.5985(5) 0.0198(15) Uiso d . 1 . .
C C15 0.2189(7) 0.6706(5) 0.5691(5) 0.0204(15) Uiso d . 1 . .
C C16 0.1821(7) 0.6103(5) 0.4531(5) 0.0176(15) Uiso d . 1 . .
O O16 0.1628(5) 0.4905(3) 0.4148(3) 0.0244(10) Uiso d . 1 . .
N N17 0.2487(6) 0.6181(4) 0.6665(4) 0.0190(12) Uiso d . 1 . .
H H17N 0.2451 0.5346 0.6702 0.023 Uiso calc R 1 . .
C C18 0.2852(7) 0.7169(5) 0.7577(6) 0.0193(15) Uiso d . 1 . .
H H18 0.3101 0.7061 0.8359 0.023 Uiso calc R 1 . .
C C19 0.2804(7) 0.8343(5) 0.7194(5) 0.0198(15) Uiso d . 1 . .

loop_
_atom_site_aniso_label
_atom_site_aniso_U_11
_atom_site_aniso_U_22
_atom_site_aniso_U_33
_atom_site_aniso_U_12
_atom_site_aniso_U_13
_atom_site_aniso_U_23
Na1 0.0263(14) 0.0240(13) 0.0279(17) 0.0038(10) 0.0009(11) 0.0029(10)
Na2 0.0295(13) 0.0230(13) 0.0288(17) 0.0057(10) 0.0019(11) -0.0007(11)
O1W 0.026(3) 0.021(3) 0.047(3) 0.001(2) 0.003(2) -0.010(2)
O2W 0.036(3) 0.025(3) 0.026(3) 0.010(2) 0.001(2) -0.001(2)
O3W 0.022(3) 0.023(2) 0.033(4) 0.001(2) 0.005(2) 0.002(2)
O4W 0.034(3) 0.027(3) 0.026(3) -0.0010(19) 0.005(2) 0.007(2)
O5W 0.026(3) 0.033(3) 0.030(4) 0.008(2) 0.006(2) 0.006(2)
O6W 0.028(3) 0.032(3) 0.035(3) 0.004(2) 0.002(3) 0.006(2)
O7W 0.022(3) 0.026(3) 0.032(3) 0.010(2) -0.001(2) 0.001(2)
O8W 0.026(3) 0.026(3) 0.029(3) 0.011(2) 0.003(2) 0.009(2)
O9W 0.028(2) 0.032(3) 0.027(3) 0.007(2) 0.001(2) 0.005(2)
O10W 0.030(3) 0.025(2) 0.029(3) 0.0097(19) 0.000(2) -0.003(2)
O11W 0.023(3) 0.029(3) 0.029(3) 0.005(2) 0.001(2) -0.005(2)

loop_
_atom_type_symbol
_atom_type_description
_atom_type_scat_dispersion_real
_atom_type_scat_dispersion_imag
_atom_type_scat_source
C C -0.0021 0.0033 'International Tables Vol C Tables 4.2.6.8 and 6.1.1.4'
H H 0.0000 0.0000 'International Tables Vol C Tables 4.2.6.8 and 6.1.1.4'
N N -0.0031 0.0068 'International Tables Vol C Tables 4.2.6.8 and 6.1.1.4'
O O -0.0043 0.0123 'International Tables Vol C Tables 4.2.6.8 and 6.1.1.4'
Na Na 0.0601 0.0493 'International Tables Vol C Tables 4.2.6.8 and 6.1.1.4'

loop_
_geom_angle_atom_site_label_1
_geom_angle_atom_site_label_2
_geom_angle_atom_site_label_3
_geom_angle_site_symmetry_1
_geom_angle_site_symmetry_3
_geom_angle
_geom_angle_publ_flag
O9W Na1 O5W . . 175.42(18) ?
O9W Na1 O16 . 1_665 89.10(16) ?
O5W Na1 O16 . 1_665 87.54(16) ?
O9W Na1 O8W . . 84.02(16) ?
O5W Na1 O8W . . 98.27(16) ?
O16 Na1 O8W 1_665 . 77.40(15) y
O9W Na1 O6 . . 95.41(16) ?
O5W Na1 O6 . . 88.27(16) ?
O16 Na1 O6 1_665 . 172.39(15) y
O8W Na1 O6 . . 96.94(14) ?
O9W Na1 O2W . . 86.85(16) ?
O5W Na1 O2W . . 90.99(17) ?
O16 Na1 O2W 1_665 . 104.75(16) ?
O8W Na1 O2W . . 170.60(16) ?
O6 Na1 O2W . . 81.67(15) ?
O9W Na1 H8W1 . . 72.7(10) ?
O5W Na1 H8W1 . . 108.4(10) ?
O16 Na1 H8W1 1_665 . 63.6(11) ?
O8W Na1 H8W1 . . 18.4(7) ?
O6 Na1 H8W1 . . 111.9(11) ?
O2W Na1 H8W1 . . 156.1(7) ?
O1W Na2 O2W . . 106.58(16) y
O1W Na2 O3W . . 84.76(16) ?
O2W Na2 O3W . . 89.45(16) ?
O1W Na2 O6 . . 165.81(16) ?
O2W Na2 O6 . . 82.83(15) ?
O3W Na2 O6 . . 106.30(15) ?
O1W Na2 O7B' . . 83.68(16) y
O2W Na2 O7B' . . 167.45(16) y
O3W Na2 O7B' . . 84.24(15) ?
O6 Na2 O7B' . . 88.54(14) y
O1W Na2 O4W . . 89.51(16) ?
O2W Na2 O4W . . 90.70(16) ?
O3W Na2 O4W . . 174.07(16) ?
O6 Na2 O4W . . 79.60(14) ?
O7B' Na2 O4W . . 96.70(15) ?
O1W Na2 H3W2 . . 68.6(10) ?
O2W Na2 H3W2 . . 102.9(11) ?
O3W Na2 H3W2 . . 18.7(8) ?
O6 Na2 H3W2 . . 120.4(11) ?
O7B' Na2 H3W2 . . 73.7(12) ?
O4W Na2 H3W2 . . 156.7(9) ?
H1W1 O1W H1W2 . . 101(8) ?
Na2 O2W Na1 . . 95.78(15) y
Na2 O2W H2W1 . . 118(5) ?
Na1 O2W H2W1 . . 96(4) ?
Na2 O2W H2W2 . . 104(5) ?
Na1 O2W H2W2 . . 139(5) ?
H2W1 O2W H2W2 . . 105(4) ?
Na2 O3W H3W1 . . 133(5) ?
Na2 O3W H3W2 . . 93(5) ?
H3W1 O3W H3W2 . . 112(7) ?
Na2 O4W H4W1 . . 114(4) ?
Na2 O4W H4W2 . . 124(4) ?
H4W1 O4W H4W2 . . 105(4) ?
Na1 O5W H5W1 . . 103(5) ?
Na1 O5W H5W2 . . 111(5) ?
H5W1 O5W H5W2 . . 120(8) ?
H6W1 O6W H6W2 . . 107(8) ?
H7W1 O7W H7W2 . . 105(7) ?
Na1 O8W H8W1 . . 98(4) ?
Na1 O8W H8W2 . . 130(4) ?
H8W1 O8W H8W2 . . 108(4) ?
Na1 O9W H9W1 . . 110(4) ?
Na1 O9W H9W2 . . 129(4) ?
H9W1 O9W H9W2 . . 107(4) ?
H11A O11W H11B . . 110(7) ?
C7' N1' C4' . . 122.1(5) ?
C7' N1' C1' . . 120.3(5) ?
C4' N1' C1' . . 111.7(4) ?
N1' C1' C2' . . 105.0(5) ?
N1' C1' C9 . . 111.6(4) ?
C2' C1' C9 . . 115.6(5) ?
N1' C1' H1' . . 108.1 ?
C2' C1' H1' . . 108.1 ?
C9 C1' H1' . . 108.1 ?
O2' C2' C1' . . 107.8(4) ?
O2' C2' C3' . . 110.5(5) ?
C1' C2' C3' . . 103.2(5) ?
O2' C2' H2' . . 111.6 ?
C1' C2' H2' . . 111.6 ?
C3' C2' H2' . . 111.6 ?
C2' O2' H2'O . . 109.5 ?
O3' C3' C2' . . 115.9(4) ?
O3' C3' C4' . . 105.8(4) ?
C2' C3' C4' . . 106.1(5) ?
O3' C3' H3' . . 109.6 ?
C2' C3' H3' . . 109.6 ?
C4' C3' H3' . . 109.6 ?
C3' O3' H3'O . . 109.5 ?
N1' C4' C5' . . 117.3(5) ?
N1' C4' C3' . . 101.6(5) ?
C5' C4' C3' . . 111.6(4) ?
N1' C4' H4' . . 108.7 ?
C5' C4' H4' . . 108.7 ?
C3' C4' H4' . . 108.7 ?
O5' C5' C4' . . 115.3(4) ?
O5' C5' H5'A . . 108.5 ?
C4' C5' H5'A . . 108.5 ?
O5' C5' H5'B . . 108.5 ?
C4' C5' H5'B . . 108.5 ?
H5'A C5' H5'B . . 107.5 ?
C5' O5' H5'O . . 109.5 ?
O7'A C7' O7'B . . 122.8(5) ?
O7'A C7' N1' . . 120.3(6) ?
O7'B C7' N1' . . 116.8(5) ?
C2 N1 C6 . . 124.7(5) ?
C2 N1 H1N . . 117.7 ?
C6 N1 H1N . . 117.7 ?
N3 C2 N1 . . 124.7(6) ?
N3 C2 H2 . . 117.6 ?
N1 C2 H2 . . 117.6 ?
C2 N3 C4 . . 114.1(5) ?
N3 C4 C5 . . 123.2(5) ?
N3 C4 C9 . . 129.0(5) ?
C5 C4 C9 . . 107.8(5) ?
N7 C5 C4 . . 108.7(5) ?
N7 C5 C6 . . 128.9(5) ?
C4 C5 C6 . . 122.4(5) ?
O6 C6 N1 . . 120.2(5) ?
O6 C6 C5 . . 128.8(5) ?
N1 C6 C5 . . 110.9(5) ?
C6 O6 Na1 . . 137.8(4) ?
C6 O6 Na2 . . 122.3(3) ?
Na1 O6 Na2 . . 96.92(15) y
C5 N7 C8 . . 108.0(5) ?
C5 N7 H7N . . 126.0 ?
C8 N7 H7N . . 126.0 ?
N7 C8 C9 . . 109.2(6) ?
N7 C8 H8 . . 125.4 ?
C9 C8 H8 . . 125.4 ?
C8 C9 C4 . . 106.4(5) ?
C8 C9 C1' . . 126.3(6) ?
C4 C9 C1' . . 127.3(5) ?
N11' C11' C19 . . 113.0(4) ?
N11' C11' C12' . . 104.8(5) ?
C19 C11' C12' . . 114.0(5) ?
N11' C11' H11' . . 108.3 ?
C19 C11' H11' . . 108.3 ?
C12' C11' H11' . . 108.3 ?
C17' N11' C11' . . 118.7(5) ?
C17' N11' C14' . . 122.5(4) ?
C11' N11' C14' . . 112.1(4) ?
O12' C12' C13' . . 110.8(5) ?
O12' C12' C11' . . 108.4(5) ?
C13' C12' C11' . . 103.4(5) ?
O12' C12' H12' . . 111.3 ?
C13' C12' H12' . . 111.3 ?
C11' C12' H12' . . 111.3 ?
C12' O12' H2O' . . 109.5 ?
O13' C13' C12' . . 115.3(4) ?
O13' C13' C14' . . 108.3(5) ?
C12' C13' C14' . . 107.1(4) ?
O13' C13' H13' . . 108.6 ?
C12' C13' H13' . . 108.6 ?
C14' C13' H13' . . 108.6 ?
C13' O13' H3O' . . 109.5 ?
N11' C14' C15' . . 114.5(4) ?
N11' C14' C13' . . 102.6(4) ?
C15' C14' C13' . . 109.7(4) ?
N11' C14' H14' . . 109.9 ?
C15' C14' H14' . . 109.9 ?
C13' C14' H14' . . 109.9 ?
O15' C15' C14' . . 115.4(5) ?
O15' C15' H5A' . . 108.4 ?
C14' C15' H5A' . . 108.4 ?
O15' C15' H5B' . . 108.4 ?
C14' C15' H5B' . . 108.4 ?
H5A' C15' H5B' . . 107.5 ?
O7B' C17' O7A' . . 122.7(5) ?
O7B' C17' N11' . . 121.4(5) ?
O7A' C17' N11' . . 115.9(5) ?
C17' O7B' Na2 . . 123.0(3) ?
C15' O15' H5O' . . 109.5 ?
C12 N11 C16 . . 123.9(5) ?
C12 N11 H11N . . 118.1 ?
C16 N11 H11N . . 118.1 ?
N13 C12 N11 . . 123.9(6) ?
N13 C12 H12 . . 118.0 ?
N11 C12 H12 . . 118.0 ?
C12 N13 C14 . . 114.6(5) ?
N13 C14 C15 . . 123.9(5) ?
N13 C14 C19 . . 128.8(5) ?
C15 C14 C19 . . 107.2(5) ?
N17 C15 C14 . . 108.5(5) ?
N17 C15 C16 . . 130.2(5) ?
C14 C15 C16 . . 121.3(5) ?
O16 C16 N11 . . 120.0(5) ?
O16 C16 C15 . . 127.7(5) ?
N11 C16 C15 . . 112.4(5) ?
C16 O16 Na1 . 1_445 129.2(4) ?
C15 N17 C18 . . 108.4(5) ?
C15 N17 H17N . . 125.8 ?
C18 N17 H17N . . 125.8 ?
N17 C18 C19 . . 109.7(6) ?
N17 C18 H18 . . 125.2 ?
C19 C18 H18 . . 125.2 ?
C18 C19 C14 . . 106.2(5) ?
C18 C19 C11' . . 129.0(6) ?
C14 C19 C11' . . 124.8(5) ?

loop_
_geom_bond_atom_site_label_1
_geom_bond_atom_site_label_2
_geom_bond_site_symmetry_2
_geom_bond_distance
_geom_bond_publ_flag
Na1 O9W . 2.382(5) y
Na1 O5W . 2.391(5) y
Na1 O16 1_665 2.396(4) y
Na1 O8W . 2.398(5) y
Na1 O6 . 2.426(4) y
Na1 O2W . 2.504(5) y
Na1 H8W1 . 2.65(6) ?
Na2 O1W . 2.340(5) y
Na2 O2W . 2.419(5) y
Na2 O3W . 2.436(5) y
Na2 O6 . 2.454(4) y
Na2 O7B' . 2.513(4) y
Na2 O4W . 2.518(5) y
Na2 H3W2 . 2.62(7) ?
O1W H1W1 . 0.82(3) ?
O1W H1W2 . 0.78(3) ?
O2W H2W1 . 0.84(3) ?
O2W H2W2 . 0.83(3) ?
O3W H3W1 . 0.80(3) ?
O3W H3W2 . 0.84(3) ?
O4W H4W1 . 0.85(3) ?
O4W H4W2 . 0.81(3) ?
O5W H5W1 . 0.85(3) ?
O5W H5W2 . 0.80(3) ?
O6W H6W1 . 0.83(3) ?
O6W H6W2 . 0.82(3) ?
O7W H7W1 . 0.81(3) ?
O7W H7W2 . 0.83(3) ?
O8W H8W1 . 0.84(3) ?
O8W H8W2 . 0.81(3) ?
O9W H9W1 . 0.84(3) ?
O9W H9W2 . 0.83(3) ?
O11W H11A . 0.82(3) ?
O11W H11B . 0.84(3) ?
N1' C7' . 1.373(7) ?
N1' C4' . 1.479(7) ?
N1' C1' . 1.491(8) ?
C1' C2' . 1.496(9) ?
C1' C9 . 1.528(8) ?
C1' H1' . 1.0000 ?
C2' O2' . 1.428(7) ?
C2' C3' . 1.517(8) ?
C2' H2' . 1.0000 ?
O2' H2'O . 0.8400 ?
C3' O3' . 1.433(7) ?
C3' C4' . 1.535(8) ?
C3' H3' . 1.0000 ?
O3' H3'O . 0.8400 ?
C4' C5' . 1.507(8) ?
C4' H4' . 1.0000 ?
C5' O5' . 1.429(7) ?
C5' H5'A . 0.9900 ?
C5' H5'B . 0.9900 ?
O5' H5'O . 0.8400 ?
C7' O7'A . 1.254(7) ?
C7' O7'B . 1.286(7) ?
N1 C2 . 1.349(7) ?
N1 C6 . 1.391(7) ?
N1 H1N . 0.8800 ?
C2 N3 . 1.321(7) ?
C2 H2 . 0.9500 ?
N3 C4 . 1.374(8) ?
C4 C5 . 1.384(8) ?
C4 C9 . 1.398(8) ?
C5 N7 . 1.361(7) ?
C5 C6 . 1.412(8) ?
C6 O6 . 1.247(6) ?
N7 C8 . 1.375(7) ?
N7 H7N . 0.8800 ?
C8 C9 . 1.384(8) ?
C8 H8 . 0.9500 ?
C11' N11' . 1.473(7) ?
C11' C19 . 1.495(8) ?
C11' C12' . 1.527(8) ?
C11' H11' . 1.0000 ?
N11' C17' . 1.369(7) ?
N11' C14' . 1.487(7) ?
C12' O12' . 1.421(7) ?
C12' C13' . 1.513(9) ?
C12' H12' . 1.0000 ?
O12' H2O' . 0.8400 ?
C13' O13' . 1.429(7) ?
C13' C14' . 1.521(8) ?
C13' H13' . 1.0000 ?
O13' H3O' . 0.8400 ?
C14' C15' . 1.506(8) ?
C14' H14' . 1.0000 ?
C15' O15' . 1.450(7) ?
C15' H5A' . 0.9900 ?
C15' H5B' . 0.9900 ?
C17' O7B' . 1.245(6) ?
C17' O7A' . 1.300(7) ?
O15' H5O' . 0.8400 ?
N11 C12 . 1.378(7) ?
N11 C16 . 1.386(7) ?
N11 H11N . 0.8800 ?
C12 N13 . 1.316(7) ?
C12 H12 . 0.9500 ?
N13 C14 . 1.371(7) ?
C14 C15 . 1.389(8) ?
C14 C19 . 1.412(8) ?
C15 N17 . 1.356(7) ?
C15 C16 . 1.407(8) ?
C16 O16 . 1.257(6) ?
O16 Na1 1_445 2.396(4) ?
N17 C18 . 1.365(7) ?
N17 H17N . 0.8800 ?
C18 C19 . 1.373(8) ?
C18 H18 . 0.9500 ?

loop_
_geom_hbond_atom_site_label_D
_geom_hbond_atom_site_label_H
_geom_hbond_atom_site_label_A
_geom_hbond_site_symmetry_A
_geom_hbond_distance_DH
_geom_hbond_distance_HA
_geom_hbond_distance_DA
_geom_hbond_angle_DHA
_geom_hbond_publ_flag
O1W H1W1 O3' 1_566 0.82(5) 2.00(5) 2.815(5) 175(7) y
O1W H1W2 O12' . 0.78(5) 1.99(5) 2.735(5) 160(8) y
O2' H2'O O11W . 0.84 1.92 2.745(5) 168 y
O2W H2W1 O10W 1_565 0.83(5) 2.02(5) 2.849(6) 178(7) y
O3' H3'O O7'B 1_455 0.84 1.87 2.683(4) 163 y
O2W H2W2 O5' 1_566 0.83(5) 2.07(5) 2.878(6) 163(6) y
O3W H3W1 O7'B 1_566 0.80(5) 2.08(5) 2.839(5) 159(5) y
O5' H5'O O7'B . 0.84 1.93 2.701(6) 152 y
O3W H3W2 O7W 1_566 0.84(5) 1.99(5) 2.785(6) 158(5) y
O4W H4W1 O6W . 0.85(4) 1.93(4) 2.748(7) 163(5) y
N7 H7N O8W . 0.88 2.06 2.833(6) 145 y
O4W H4W2 N13 . 0.82(4) 2.15(5) 2.952(6) 165(5) y
O5W H5W1 O4W 1_655 0.85(6) 2.06(6) 2.821(6) 150(6) y
O5W H5W2 O12' 1_655 0.80(5) 2.24(6) 2.951(6) 148(6) y
O6W H6W1 O15' 1_554 0.84(5) 1.89(6) 2.717(6) 168(6) y
O11W H11A O13' 1_544 0.82(5) 2.19(5) 2.968(5) 158(5) y
O11W H11B O7'A 1_455 0.84(6) 2.09(5) 2.846(5) 150(6) y
N11 H11N O7'A 1_455 0.88 1.85 2.729(6) 175 y
O6W H6W2 O9W . 0.82(6) 1.98(5) 2.778(6) 164(7) y
O12' H2O' O3W 1_455 0.84 1.93 2.704(5) 153 y
O7W H7W1 O7A' 1_544 0.81(4) 1.98(5) 2.773(5) 165(5) y
O13' H3O' O7A' 1_455.01 0.84 1.84 2.667(5) 166 y
O7W H7W2 O2' . 0.83(5) 1.86(5) 2.685(6) 170(7) y
O8W H8W1 O11W 1_665 0.84(5) 1.99(6) 2.795(6) 160(5) y
O15' H5O' O7A' . 0.84 1.85 2.650(6) 159 y
O8W H8W2 O6W 1_655 0.81(4) 2.01(4) 2.818(6) 175(6) y
O9W H9W1 O10W 1_565 0.84(5) 1.96(5) 2.780(6) 165(5) y
N17 H17N O5W 1_445 0.88 2.06 2.919(6) 166 y
O9W H9W2 O7W 1_565 0.83(4) 2.08(3) 2.861(7) 156(6) y
N1 H1N O7B' . 0.88 1.86 2.733(6) 175 y

loop_
_geom_torsion_atom_site_label_1
_geom_torsion_atom_site_label_2
_geom_torsion_atom_site_label_3
_geom_torsion_atom_site_label_4
_geom_torsion_site_symmetry_1
_geom_torsion_site_symmetry_2
_geom_torsion_site_symmetry_3
_geom_torsion_site_symmetry_4
_geom_torsion
_geom_torsion_publ_flag
O1W Na2 O2W Na1 . . . . 178.36(15) ?
O3W Na2 O2W Na1 . . . . 93.99(16) ?
O6 Na2 O2W Na1 . . . . -12.51(14) ?
O7B' Na2 O2W Na1 . . . . 34.4(8) ?
O4W Na2 O2W Na1 . . . . -91.94(16) ?
O9W Na1 O2W Na2 . . . . 108.63(17) ?
O5W Na1 O2W Na2 . . . . -75.41(17) ?
O16 Na1 O2W Na2 1_665 . . . -163.12(14) ?
O6 Na1 O2W Na2 . . . . 12.70(15) ?
C7' N1' C1' C2' . . . . -143.6(5) ?
C4' N1' C1' C2' . . . . 9.8(6) ?
C7' N1' C1' C9 . . . . 90.5(6) ?
C4' N1' C1' C9 . . . . -116.2(5) ?
N1' C1' C2' O2' . . . . 89.4(5) ?
C9 C1' C2' O2' . . . . -147.2(5) ?
N1' C1' C2' C3' . . . . -27.6(5) ?
C9 C1' C2' C3' . . . . 95.8(6) ?
O2' C2' C3' O3' . . . . 38.1(6) ?
C1' C2' C3' O3' . . . . 153.1(4) ?
O2' C2' C3' C4' . . . . -79.0(5) ?
C1' C2' C3' C4' . . . . 36.0(5) ?
C7' N1' C4' C5' . . . . -73.3(6) ?
C1' N1' C4' C5' . . . . 133.9(5) ?
C7' N1' C4' C3' . . . . 164.8(5) ?
C1' N1' C4' C3' . . . . 12.0(5) ?
O3' C3' C4' N1' . . . . -153.0(4) ?
C2' C3' C4' N1' . . . . -29.3(5) ?
O3' C3' C4' C5' . . . . 81.3(5) ?
C2' C3' C4' C5' . . . . -155.0(5) ?
N1' C4' C5' O5' . . . . 81.7(6) ?
C3' C4' C5' O5' . . . . -161.7(4) ?
C4' N1' C7' O7'A . . . . -160.1(5) ?
C1' N1' C7' O7'A . . . . -9.5(7) ?
C4' N1' C7' O7'B . . . . 18.2(7) ?
C1' N1' C7' O7'B . . . . 168.8(4) ?
C6 N1 C2 N3 . . . . -0.7(8) ?
N1 C2 N3 C4 . . . . 1.1(7) ?
C2 N3 C4 C5 . . . . -1.0(7) ?
C2 N3 C4 C9 . . . . 177.4(5) ?
N3 C4 C5 N7 . . . . 179.1(5) ?
C9 C4 C5 N7 . . . . 0.4(6) ?
N3 C4 C5 C6 . . . . 0.5(8) ?
C9 C4 C5 C6 . . . . -178.1(5) ?
C2 N1 C6 O6 . . . . 179.6(5) y
C2 N1 C6 C5 . . . . 0.2(7) ?
N7 C5 C6 O6 . . . . 2.3(9) ?
C4 C5 C6 O6 . . . . -179.5(5) ?
N7 C5 C6 N1 . . . . -178.3(5) ?
C4 C5 C6 N1 . . . . -0.1(7) ?
N1 C6 O6 Na1 . . . . 175.7(3) ?
C5 C6 O6 Na1 . . . . -4.9(9) ?
N1 C6 O6 Na2 . . . . -28.6(6) ?
C5 C6 O6 Na2 . . . . 150.7(5) ?
O9W Na1 O6 C6 . . . . 60.9(5) ?
O5W Na1 O6 C6 . . . . -121.8(5) ?
O8W Na1 O6 C6 . . . . -23.7(5) ?
O2W Na1 O6 C6 . . . . 146.9(5) ?
O9W Na1 O6 Na2 . . . . -98.55(16) ?
O5W Na1 O6 Na2 . . . . 78.71(16) ?
O8W Na1 O6 Na2 . . . . 176.83(14) ?
O2W Na1 O6 Na2 . . . . -12.54(15) ?
O1W Na2 O6 C6 . . . . -18.4(9) ?
O2W Na2 O6 C6 . . . . -150.9(4) ?
O3W Na2 O6 C6 . . . . 121.8(4) ?
O7B' Na2 O6 C6 . . . . 38.2(4) ?
O4W Na2 O6 C6 . . . . -58.9(4) ?
O1W Na2 O6 Na1 . . . . 145.4(7) ?
O2W Na2 O6 Na1 . . . . 12.95(15) ?
O3W Na2 O6 Na1 . . . . -74.36(17) ?
O7B' Na2 O6 Na1 . . . . -157.92(14) ?
O4W Na2 O6 Na1 . . . . 104.99(15) ?
C4 C5 N7 C8 . . . . 0.0(6) ?
C6 C5 N7 C8 . . . . 178.4(5) ?
C5 N7 C8 C9 . . . . -0.3(6) ?
N7 C8 C9 C4 . . . . 0.5(6) ?
N7 C8 C9 C1' . . . . -178.2(5) ?
N3 C4 C9 C8 . . . . -179.1(5) ?
C5 C4 C9 C8 . . . . -0.5(6) ?
N3 C4 C9 C1' . . . . -0.4(9) ?
C5 C4 C9 C1' . . . . 178.2(5) ?
N1' C1' C9 C8 . . . . 11.0(7) y
C2' C1' C9 C8 . . . . -109.0(6) ?
N1' C1' C9 C4 . . . . -167.6(5) y
C2' C1' C9 C4 . . . . 72.5(8) ?
C19 C11' N11' C17' . . . . 94.2(6) ?
C12' C11' N11' C17' . . . . -141.1(5) ?
C19 C11' N11' C14' . . . . -113.7(5) ?
C12' C11' N11' C14' . . . . 11.0(6) ?
N11' C11' C12' O12' . . . . 91.7(5) ?
C19 C11' C12' O12' . . . . -144.2(5) ?
N11' C11' C12' C13' . . . . -26.0(5) ?
C19 C11' C12' C13' . . . . 98.1(6) ?
O12' C12' C13' O13' . . . . 36.9(6) ?
C11' C12' C13' O13' . . . . 152.9(5) ?
O12' C12' C13' C14' . . . . -83.7(5) ?
C11' C12' C13' C14' . . . . 32.3(5) ?
C17' N11' C14' C15' . . . . -81.7(6) ?
C11' N11' C14' C15' . . . . 127.5(5) ?
C17' N11' C14' C13' . . . . 159.5(5) ?
C11' N11' C14' C13' . . . . 8.7(5) ?
O13' C13' C14' N11' . . . . -150.3(4) ?
C12' C13' C14' N11' . . . . -25.4(5) ?
O13' C13' C14' C15' . . . . 87.6(6) ?
C12' C13' C14' C15' . . . . -147.5(5) ?
N11' C14' C15' O15' . . . . 71.8(6) ?
C13' C14' C15' O15' . . . . -173.5(5) ?
C11' N11' C17' O7B' . . . . -7.8(7) ?
C14' N11' C17' O7B' . . . . -156.8(5) y
C11' N11' C17' O7A' . . . . 174.2(4) ?
C14' N11' C17' O7A' . . . . 25.1(7) ?
O7A' C17' O7B' Na2 . . . . -99.3(5) ?
N11' C17' O7B' Na2 . . . . 82.8(5) ?
O1W Na2 O7B' C17' . . . . -6.0(4) ?
O2W Na2 O7B' C17' . . . . 139.5(7) ?
O3W Na2 O7B' C17' . . . . 79.3(4) ?
O6 Na2 O7B' C17' . . . . -174.1(4) ?
O4W Na2 O7B' C17' . . . . -94.8(4) ?
C16 N11 C12 N13 . . . . -1.6(8) ?
N11 C12 N13 C14 . . . . 0.2(8) ?
C12 N13 C14 C15 . . . . 0.8(8) ?
C12 N13 C14 C19 . . . . 178.1(5) ?
N13 C14 C15 N17 . . . . 176.7(5) ?
C19 C14 C15 N17 . . . . -1.1(6) ?
N13 C14 C15 C16 . . . . -0.4(8) ?
C19 C14 C15 C16 . . . . -178.2(5) ?
C12 N11 C16 O16 . . . . -178.0(5) ?
C12 N11 C16 C15 . . . . 1.9(7) ?
N17 C15 C16 O16 . . . . 2.5(10) ?
C14 C15 C16 O16 . . . . 178.9(5) ?
N17 C15 C16 N11 . . . . -177.3(5) ?
C14 C15 C16 N11 . . . . -0.9(7) ?
N11 C16 O16 Na1 . . . 1_445 -131.1(4) ?
C15 C16 O16 Na1 . . . 1_445 49.1(7) ?
C14 C15 N17 C18 . . . . 1.0(6) ?
C16 C15 N17 C18 . . . . 177.7(6) ?
C15 N17 C18 C19 . . . . -0.4(6) ?
N17 C18 C19 C14 . . . . -0.3(6) ?
N17 C18 C19 C11' . . . . 178.9(5) ?
N13 C14 C19 C18 . . . . -176.8(5) ?
C15 C14 C19 C18 . . . . 0.8(6) ?
N13 C14 C19 C11' . . . . 4.0(9) ?
C15 C14 C19 C11' . . . . -178.4(5) ?
N11' C11' C19 C18 . . . . 21.7(8) y
C12' C11' C19 C18 . . . . -97.8(7) ?
N11' C11' C19 C14 . . . . -159.3(5) y
C12' C11' C19 C14 . . . . 81.2(7) ?
